data_2019447
loop_
_publ_author_name
'Liang, Guang-Ming'
'Shang, Jing'
'Yang, Kun-Guo'
'Ma, Kai'
'Ni, Qing-Ling'

_publ_section_title
;
 Counter-anion role in the formation of two supramolecular complexes:
 [Ag~2~(DPP)~2~](ClO~4~)~2~&#x00B7;CH~3~CN and [Ag~2~(DPP)~2~(NO~3~)~2~]
 {DPP is <i>N</i>-[(diphenylphosphanyl)methyl]pyridin-4-amine}
;
_journal_coeditor_code FG3317
_journal_issue 4
_journal_name_full 'Acta Crystallographica Section C'
_journal_page_first 379
_journal_page_last 383
_journal_paper_doi 10.1107/S2053229614005725
_journal_volume 70
_journal_year 2014
_chemical_formula_iupac '[Ag2 (C18 H17 N2 P)2] (Cl O4)2 , C2 H3 N'
_chemical_formula_moiety 'C36 H34 Ag2 N4 P2 2+, 2(Cl O4 -), C2 H3 N'
_chemical_formula_sum 'C38 H37 Ag2 Cl2 N5 O8 P2'
_chemical_formula_weight 1040.31
_chemical_name_systematic
'Bis{\m-<i>N</i>-[(diphenylphosphanyl)methyl]pyridin-4-amine-\k^2^<i>N</i>^1^:<i>P</i>}disilver bis(perchlorate) acetonitrile monosolvate'
_space_group_IT_number 15
_symmetry_cell_setting monoclinic
_symmetry_space_group_name_Hall '-C 2yc'
_symmetry_space_group_name_H-M 'C 1 2/c 1'
_atom_sites_solution_hydrogens geom
_atom_sites_solution_primary direct
_atom_sites_solution_secondary difmap
_audit_creation_method SHELXL97
_cell_angle_alpha 90.00
_cell_angle_beta 91.988(3)
_cell_angle_gamma 90.00
_cell_formula_units_Z 4
_cell_length_a 11.928(2)
_cell_length_b 18.192(3)
_cell_length_c 19.026(3)
_cell_measurement_temperature 293(2)
_cell_measurement_theta_max 28.02
_cell_measurement_theta_min 2.45
_cell_volume 4126.0(12)
_computing_cell_refinement 'SAINT (Bruker, 2007)'
_computing_data_collection 'SMART (Bruker, 2001)'
_computing_data_reduction 'SAINT (Bruker, 2007)'
_computing_molecular_graphics 'SHELXTL97 (Sheldrick, 2008)'
_computing_publication_material 'SHELXTL97 (Sheldrick, 2008)'
_computing_structure_refinement 'SHELXL97 (Sheldrick, 2008)'
_computing_structure_solution 'SHELXS97 (Sheldrick, 2008)'
_diffrn_ambient_temperature 293(2)
_diffrn_measured_fraction_theta_full 0.975
_diffrn_measured_fraction_theta_max 0.975
_diffrn_measurement_device_type 'Bruker SMART CCD area-detector'
_diffrn_measurement_method \w
_diffrn_radiation_monochromator graphite
_diffrn_radiation_source 'fine-focus sealed tube'
_diffrn_radiation_type MoK\a
_diffrn_radiation_wavelength 0.71073
_diffrn_reflns_av_R_equivalents 0.0262
_diffrn_reflns_av_sigmaI/netI 0.0344
_diffrn_reflns_limit_h_max 15
_diffrn_reflns_limit_h_min -10
_diffrn_reflns_limit_k_max 21
_diffrn_reflns_limit_k_min -23
_diffrn_reflns_limit_l_max 24
_diffrn_reflns_limit_l_min -21
_diffrn_reflns_number 10757
_diffrn_reflns_theta_full 27.13
_diffrn_reflns_theta_max 27.13
_diffrn_reflns_theta_min 2.04
_exptl_absorpt_coefficient_mu 1.213
_exptl_absorpt_correction_T_max 0.7513
_exptl_absorpt_correction_T_min 0.6053
_exptl_absorpt_correction_type multi-scan
_exptl_absorpt_process_details '(SADABS; Bruker, 2001)'
_exptl_crystal_colour colourless
_exptl_crystal_density_diffrn 1.675
_exptl_crystal_density_method 'not measured'
_exptl_crystal_description block
_exptl_crystal_F_000 2088
_exptl_crystal_size_max 0.46
_exptl_crystal_size_mid 0.34
_exptl_crystal_size_min 0.25
_refine_diff_density_max 0.832
_refine_diff_density_min -0.979
_refine_ls_extinction_method none
_refine_ls_goodness_of_fit_ref 1.036
_refine_ls_hydrogen_treatment constr
_refine_ls_matrix_type full
_refine_ls_number_parameters 267
_refine_ls_number_reflns 4447
_refine_ls_number_restraints 0
_refine_ls_restrained_S_all 1.036
_refine_ls_R_factor_all 0.0709
_refine_ls_R_factor_gt 0.0447
_refine_ls_shift/su_max 0.002
_refine_ls_shift/su_mean 0.000
_refine_ls_structure_factor_coef Fsqd
_refine_ls_weighting_details 'calc w = 1/[\s^2^(Fo^2^)+(0.0727P)^2^+4.9016P] where P=(Fo^2^+2Fc^2^)/3'
_refine_ls_weighting_scheme calc
_refine_ls_wR_factor_gt 0.1226
_refine_ls_wR_factor_ref 0.1389
_reflns_number_gt 2995
_reflns_number_total 4447
_reflns_threshold_expression I>2\s(I)
_cod_data_source_file fg3317sup1.cif
_cod_data_source_block 1
_cod_original_sg_symbol_H-M 'C 2/c'
_cod_database_code 2019447
_cod_database_fobs_code 2019447

loop_
_symmetry_equiv_pos_as_xyz
'x, y, z'
'-x, y, -z+1/2'
'x+1/2, y+1/2, z'
'-x+1/2, y+1/2, -z+1/2'
'-x, -y, -z'
'x, -y, z-1/2'
'-x+1/2, -y+1/2, -z'
'x+1/2, -y+1/2, z-1/2'

loop_
_atom_site_type_symbol
_atom_site_label
_atom_site_fract_x
_atom_site_fract_y
_atom_site_fract_z
_atom_site_U_iso_or_equiv
_atom_site_adp_type
_atom_site_calc_flag
_atom_site_refinement_flags
_atom_site_occupancy
_atom_site_symmetry_multiplicity
Ag Ag1 0.65542(3) 0.38326(2) 1.00024(2) 0.07792(19) Uani d . 1 1
P P1 0.81927(8) 0.36619(5) 0.93652(5) 0.0436(2) Uani d . 1 1
N N1 0.4939(3) 0.58932(18) 0.94507(18) 0.0519(8) Uani d . 1 1
N N2 0.7689(2) 0.48847(17) 0.85624(16) 0.0474(7) Uani d . 1 1
H H2B 0.7698 0.4865 0.8111 0.057 Uiso d R 1 1
C C1 0.4963(3) 0.5728(2) 0.8764(2) 0.0566(10) Uani d . 1 1
H H1A 0.4333 0.5839 0.8483 0.068 Uiso calc R 1 1
C C2 0.5848(3) 0.5409(2) 0.8454(2) 0.0505(9) Uani d . 1 1
H H2A 0.5814 0.5309 0.7975 0.061 Uiso calc R 1 1
C C3 0.6811(3) 0.52304(19) 0.88594(18) 0.0417(8) Uani d . 1 1
C C4 0.6814(3) 0.5428(2) 0.95672(19) 0.0471(8) Uani d . 1 1
H H4A 0.7444 0.5342 0.9857 0.057 Uiso calc R 1 1
C C5 0.5877(3) 0.5750(2) 0.9832(2) 0.0538(10) Uani d . 1 1
H H5A 0.5895 0.5876 1.0306 0.065 Uiso calc R 1 1
C C6 0.8610(3) 0.4551(2) 0.8964(2) 0.0483(9) Uani d . 1 1
H H6A 0.8864 0.4886 0.9333 0.058 Uiso calc R 1 1
H H6B 0.9231 0.4467 0.8658 0.058 Uiso calc R 1 1
C C7 0.8056(3) 0.3006(2) 0.86509(19) 0.0457(8) Uani d . 1 1
C C8 0.7345(4) 0.2411(2) 0.8741(2) 0.0604(10) Uani d . 1 1
H H8A 0.6939 0.2375 0.9148 0.072 Uiso calc R 1 1
C C9 0.7234(4) 0.1870(3) 0.8229(3) 0.0715(13) Uani d . 1 1
H H9A 0.6776 0.1466 0.8301 0.086 Uiso calc R 1 1
C C10 0.7799(4) 0.1933(3) 0.7619(3) 0.0737(13) Uani d . 1 1
H H10A 0.7719 0.1576 0.7272 0.088 Uiso calc R 1 1
C C11 0.8486(5) 0.2527(3) 0.7522(3) 0.0792(14) Uani d . 1 1
H H11A 0.8866 0.2571 0.7105 0.095 Uiso calc R 1 1
C C12 0.8622(4) 0.3064(3) 0.8038(2) 0.0661(12) Uani d . 1 1
H H12A 0.9096 0.3461 0.7967 0.079 Uiso calc R 1 1
C C13 0.9436(3) 0.3394(2) 0.9874(2) 0.0453(8) Uani d . 1 1
C C14 1.0117(3) 0.2812(2) 0.9685(2) 0.0570(10) Uani d . 1 1
H H14A 0.9967 0.2556 0.9269 0.068 Uiso calc R 1 1
C C15 1.1023(4) 0.2616(3) 1.0123(3) 0.0736(13) Uani d . 1 1
H H15A 1.1488 0.2232 0.9993 0.088 Uiso calc R 1 1
C C16 1.1240(4) 0.2972(3) 1.0735(3) 0.0756(14) Uani d . 1 1
H H16A 1.1840 0.2823 1.1026 0.091 Uiso calc R 1 1
C C17 1.0581(4) 0.3558(3) 1.0933(3) 0.0695(12) Uani d . 1 1
H H17A 1.0739 0.3805 1.1352 0.083 Uiso calc R 1 1
C C18 0.9684(4) 0.3770(2) 1.0499(2) 0.0586(10) Uani d . 1 1
H H18A 0.9243 0.4167 1.0625 0.070 Uiso calc R 1 1
N N3 0.5292(8) 0.3627(6) 0.8715(5) 0.083(2) Uani d P 0.50 1
C C19 0.5133(7) 0.3485(6) 0.8148(7) 0.068(2) Uani d P 0.50 1
C C20 0.5000 0.3286(7) 0.7500 0.126(4) Uani d S 1 2
H H20A 0.4356 0.3522 0.7285 0.189 Uiso d PR 0.50 1
H H20B 0.5656 0.3415 0.7249 0.189 Uiso d PR 0.50 1
H H20C 0.4898 0.2763 0.7486 0.189 Uiso d PR 0.50 1
Cl Cl1 0.79174(11) 0.45084(8) 0.65833(6) 0.0758(4) Uani d . 1 1
O O1 0.7781(10) 0.3831(4) 0.6219(3) 0.223(5) Uani d . 1 1
O O2 0.7745(4) 0.5080(3) 0.6096(2) 0.1155(16) Uani d . 1 1
O O3 0.7095(4) 0.4532(3) 0.7074(2) 0.1212(17) Uani d . 1 1
O O4 0.8910(4) 0.4521(6) 0.6947(3) 0.233(5) Uani d . 1 1

loop_
_atom_site_aniso_label
_atom_site_aniso_U_11
_atom_site_aniso_U_22
_atom_site_aniso_U_33
_atom_site_aniso_U_12
_atom_site_aniso_U_13
_atom_site_aniso_U_23
Ag1 0.0604(2) 0.0745(3) 0.1018(3) 0.01911(17) 0.0444(2) 0.0175(2)
P1 0.0351(5) 0.0460(5) 0.0503(5) 0.0053(4) 0.0116(4) 0.0046(4)
N1 0.0451(18) 0.0481(18) 0.063(2) 0.0104(14) 0.0149(15) 0.0058(15)
N2 0.0455(16) 0.0538(19) 0.0433(17) 0.0104(14) 0.0074(13) 0.0037(14)
C1 0.044(2) 0.065(3) 0.062(3) 0.0078(18) 0.0047(18) 0.011(2)
C2 0.050(2) 0.057(2) 0.045(2) 0.0070(17) 0.0053(17) 0.0057(18)
C3 0.0417(18) 0.0377(18) 0.0461(19) 0.0025(14) 0.0085(15) 0.0059(15)
C4 0.046(2) 0.051(2) 0.045(2) 0.0056(16) 0.0054(16) 0.0034(16)
C5 0.060(2) 0.054(2) 0.048(2) 0.0042(18) 0.0113(18) 0.0023(18)
C6 0.0372(18) 0.049(2) 0.059(2) 0.0056(15) 0.0123(16) 0.0068(17)
C7 0.0392(18) 0.048(2) 0.050(2) 0.0039(15) 0.0048(15) 0.0059(16)
C8 0.062(3) 0.062(3) 0.057(2) -0.004(2) 0.0051(19) 0.006(2)
C9 0.075(3) 0.060(3) 0.080(3) -0.009(2) 0.000(3) 0.005(2)
C10 0.080(3) 0.067(3) 0.074(3) 0.010(3) -0.009(3) -0.013(2)
C11 0.083(4) 0.093(4) 0.062(3) -0.001(3) 0.020(2) -0.010(3)
C12 0.062(3) 0.073(3) 0.064(3) -0.012(2) 0.022(2) -0.007(2)
C13 0.0403(18) 0.043(2) 0.053(2) -0.0003(15) 0.0099(16) 0.0077(16)
C14 0.045(2) 0.053(2) 0.073(3) 0.0095(17) 0.0005(19) -0.007(2)
C15 0.050(3) 0.058(3) 0.112(4) 0.007(2) -0.010(2) -0.002(3)
C16 0.057(3) 0.072(3) 0.096(4) -0.004(2) -0.021(3) 0.012(3)
C17 0.073(3) 0.070(3) 0.064(3) -0.014(2) -0.011(2) 0.004(2)
C18 0.056(2) 0.056(3) 0.065(3) -0.0001(18) 0.006(2) -0.004(2)
N3 0.069(6) 0.102(7) 0.077(6) 0.013(5) -0.004(5) -0.006(5)
C19 0.047(5) 0.066(6) 0.090(8) 0.000(4) 0.000(5) -0.010(5)
C20 0.103(8) 0.149(10) 0.127(9) 0.000 0.000(7) 0.000
Cl1 0.0710(7) 0.1063(10) 0.0511(6) 0.0160(6) 0.0155(5) 0.0151(6)
O1 0.422(15) 0.126(5) 0.123(5) 0.102(7) 0.026(7) -0.017(4)
O2 0.161(4) 0.110(3) 0.074(2) -0.030(3) -0.016(3) 0.026(2)
O3 0.096(3) 0.194(5) 0.075(2) 0.001(3) 0.027(2) 0.004(3)
O4 0.065(3) 0.489(15) 0.145(5) -0.020(5) -0.012(3) 0.125(7)

loop_
_atom_type_symbol
_atom_type_description
_atom_type_scat_dispersion_real
_atom_type_scat_dispersion_imag
_atom_type_scat_source
C C 0.0033 0.0016 'International Tables Vol C Tables 4.2.6.8 and 6.1.1.4'
H H 0.0000 0.0000 'International Tables Vol C Tables 4.2.6.8 and 6.1.1.4'
Ag Ag -0.8971 1.1015 'International Tables Vol C Tables 4.2.6.8 and 6.1.1.4'
Cl Cl 0.1484 0.1585 'International Tables Vol C Tables 4.2.6.8 and 6.1.1.4'
N N 0.0061 0.0033 'International Tables Vol C Tables 4.2.6.8 and 6.1.1.4'
O O 0.0106 0.0060 'International Tables Vol C Tables 4.2.6.8 and 6.1.1.4'
P P 0.1023 0.0942 'International Tables Vol C Tables 4.2.6.8 and 6.1.1.4'

loop_
_geom_angle_atom_site_label_1
_geom_angle_atom_site_label_2
_geom_angle_atom_site_label_3
_geom_angle_site_symmetry_1
_geom_angle_site_symmetry_3
_geom_angle
_geom_angle_publ_flag
N1 Ag1 P1 5_667 . 174.00(9) yes
C13 P1 C7 . . 105.95(17) ?
C13 P1 C6 . . 103.12(17) ?
C7 P1 C6 . . 106.42(18) ?
C13 P1 Ag1 . . 116.05(12) ?
C7 P1 Ag1 . . 114.73(12) ?
C6 P1 Ag1 . . 109.56(12) ?
C5 N1 C1 . . 116.0(3) ?
C5 N1 Ag1 . 5_667 118.3(3) ?
C1 N1 Ag1 . 5_667 124.7(3) ?
C3 N2 C6 . . 123.7(3) ?
C3 N2 H2B . . 118.1 ?
C6 N2 H2B . . 118.3 ?
N1 C1 C2 . . 124.2(4) ?
N1 C1 H1A . . 117.9 ?
C2 C1 H1A . . 117.9 ?
C1 C2 C3 . . 119.7(4) ?
C1 C2 H2A . . 120.1 ?
C3 C2 H2A . . 120.1 ?
N2 C3 C4 . . 123.0(3) ?
N2 C3 C2 . . 120.5(3) ?
C4 C3 C2 . . 116.6(3) ?
C5 C4 C3 . . 119.3(3) ?
C5 C4 H4A . . 120.3 ?
C3 C4 H4A . . 120.3 ?
N1 C5 C4 . . 124.1(4) ?
N1 C5 H5A . . 118.0 ?
C4 C5 H5A . . 118.0 ?
N2 C6 P1 . . 111.8(3) ?
N2 C6 H6A . . 109.3 ?
P1 C6 H6A . . 109.3 ?
N2 C6 H6B . . 109.3 ?
P1 C6 H6B . . 109.3 ?
H6A C6 H6B . . 107.9 ?
C12 C7 C8 . . 119.0(4) ?
C12 C7 P1 . . 123.6(3) ?
C8 C7 P1 . . 117.4(3) ?
C9 C8 C7 . . 120.7(4) ?
C9 C8 H8A . . 119.7 ?
C7 C8 H8A . . 119.7 ?
C10 C9 C8 . . 119.9(5) ?
C10 C9 H9A . . 120.0 ?
C8 C9 H9A . . 120.0 ?
C9 C10 C11 . . 119.6(5) ?
C9 C10 H10A . . 120.2 ?
C11 C10 H10A . . 120.2 ?
C10 C11 C12 . . 120.9(5) ?
C10 C11 H11A . . 119.5 ?
C12 C11 H11A . . 119.5 ?
C7 C12 C11 . . 119.9(4) ?
C7 C12 H12A . . 120.1 ?
C11 C12 H12A . . 120.1 ?
C14 C13 C18 . . 119.0(4) ?
C14 C13 P1 . . 122.9(3) ?
C18 C13 P1 . . 118.1(3) ?
C15 C14 C13 . . 119.4(4) ?
C15 C14 H14A . . 120.3 ?
C13 C14 H14A . . 120.3 ?
C16 C15 C14 . . 121.1(4) ?
C16 C15 H15A . . 119.5 ?
C14 C15 H15A . . 119.5 ?
C15 C16 C17 . . 120.7(4) ?
C15 C16 H16A . . 119.6 ?
C17 C16 H16A . . 119.6 ?
C18 C17 C16 . . 119.2(5) ?
C18 C17 H17A . . 120.4 ?
C16 C17 H17A . . 120.4 ?
C17 C18 C13 . . 120.6(4) ?
C17 C18 H18A . . 119.7 ?
C13 C18 H18A . . 119.7 ?
N3 C19 C20 . . 176.1(11) ?
C19 C20 C19 2_656 . 147.4(15) ?
C19 C20 H20A 2_656 . 52.8 ?
C19 C20 H20A . . 110.6 ?
C19 C20 H20B 2_656 . 62.1 ?
C19 C20 H20B . . 109.3 ?
H20A C20 H20B . . 109.5 ?
C19 C20 H20C 2_656 . 103.9 ?
C19 C20 H20C . . 108.5 ?
H20A C20 H20C . . 109.5 ?
H20B C20 H20C . . 109.5 ?
O4 Cl1 O3 . . 106.5(3) ?
O4 Cl1 O2 . . 115.6(4) ?
O3 Cl1 O2 . . 109.4(3) ?
O4 Cl1 O1 . . 110.3(6) ?
O3 Cl1 O1 . . 106.6(5) ?
O2 Cl1 O1 . . 108.0(3) ?

loop_
_geom_bond_atom_site_label_1
_geom_bond_atom_site_label_2
_geom_bond_site_symmetry_2
_geom_bond_distance
_geom_bond_publ_flag
Ag1 N1 5_667 2.152(3) yes
Ag1 P1 . 2.3560(10) yes
Ag1 N3 . 2.855(10) yes
Ag1 O2 6_566 3.171(5) yes
P1 C13 . 1.809(4) ?
P1 C7 . 1.811(4) ?
P1 C6 . 1.863(4) ?
N1 C5 . 1.338(5) ?
N1 C1 . 1.342(5) ?
N1 Ag1 5_667 2.152(3) ?
N2 C3 . 1.361(4) ?
N2 C6 . 1.450(5) ?
N2 H2B . 0.8600 ?
C1 C2 . 1.357(6) ?
C1 H1A . 0.9300 ?
C2 C3 . 1.399(5) ?
C2 H2A . 0.9300 ?
C3 C4 . 1.393(5) ?
C4 C5 . 1.373(5) ?
C4 H4A . 0.9300 ?
C5 H5A . 0.9300 ?
C6 H6A . 0.9700 ?
C6 H6B . 0.9700 ?
C7 C12 . 1.372(6) ?
C7 C8 . 1.389(6) ?
C8 C9 . 1.387(6) ?
C8 H8A . 0.9300 ?
C9 C10 . 1.367(7) ?
C9 H9A . 0.9300 ?
C10 C11 . 1.373(7) ?
C10 H10A . 0.9300 ?
C11 C12 . 1.389(7) ?
C11 H11A . 0.9300 ?
C12 H12A . 0.9300 ?
C13 C14 . 1.390(5) ?
C13 C18 . 1.395(6) ?
C14 C15 . 1.388(6) ?
C14 H14A . 0.9300 ?
C15 C16 . 1.349(7) ?
C15 H15A . 0.9300 ?
C16 C17 . 1.384(7) ?
C16 H16A . 0.9300 ?
C17 C18 . 1.383(6) ?
C17 H17A . 0.9300 ?
C18 H18A . 0.9300 ?
N3 C19 . 1.120(13) ?
C19 C20 . 1.289(13) ?
C20 C19 2_656 1.289(13) ?
C20 H20A . 0.9600 ?
C20 H20B . 0.9600 ?
C20 H20C . 0.9599 ?
Cl1 O4 . 1.351(5) ?
Cl1 O3 . 1.377(4) ?
Cl1 O2 . 1.404(4) ?
Cl1 O1 . 1.421(7) ?

loop_
_geom_hbond_atom_site_label_D
_geom_hbond_atom_site_label_H
_geom_hbond_atom_site_label_A
_geom_hbond_site_symmetry_A
_geom_hbond_distance_DH
_geom_hbond_distance_HA
_geom_hbond_distance_DA
_geom_hbond_angle_DHA
N2 H2B O3 . 0.86 2.16 2.966(5) 155.2
C4 H4A O2 6_566 0.93 2.49 3.213(5) 134.4
